data_7152913
loop_
_publ_author_name
'Harris, Benjamin'
'Savage, G. Paul'
'White, Jonathan M.'

_publ_section_title
;
 Hyperconjugation involving strained carbon-carbon bonds. Application of
 the variable oxygen probe to ester and ether derivatives of
 cubylmethanol.
;
_journal_issue 19
_journal_name_full 'Organic &amp; biomolecular chemistry'
_journal_page_first 3151
_journal_page_last 3158
_journal_paper_doi 10.1039/c3ob40288f
_journal_volume 11
_journal_year 2013
_chemical_formula_sum 'C13 H11 Cl3 O4'
_chemical_formula_weight 337.57
_chemical_name_systematic
;
?
;
_space_group_IT_number 2
_symmetry_cell_setting triclinic
_symmetry_space_group_name_Hall '-P 1'
_symmetry_space_group_name_H-M 'P -1'
_atom_sites_solution_hydrogens geom
_atom_sites_solution_primary direct
_atom_sites_solution_secondary difmap
_audit_creation_method SHELXL-97
_cell_angle_alpha 111.374(6)
_cell_angle_beta 92.266(5)
_cell_angle_gamma 102.902(6)
_cell_formula_units_Z 2
_cell_length_a 5.7385(4)
_cell_length_b 10.3221(7)
_cell_length_c 13.5698(9)
_cell_measurement_reflns_used 2869
_cell_measurement_temperature 130.0(2)
_cell_measurement_theta_max 73.0306
_cell_measurement_theta_min 3.5262
_cell_volume 723.10(9)
_computing_cell_refinement
;
CrysAlisPro, Oxford Diffraction Ltd.,
Version 1.171.33.55 (release 05-01-2010 CrysAlis171 .NET)
(compiled Jan 5 2010,16:28:46)
;
_computing_data_collection
;
CrysAlisPro, Oxford Diffraction Ltd.,
Version 1.171.33.55 (release 05-01-2010 CrysAlis171 .NET)
(compiled Jan 5 2010,16:28:46)
;
_computing_data_reduction
;
CrysAlisPro, Oxford Diffraction Ltd.,
Version 1.171.33.55 (release 05-01-2010 CrysAlis171 .NET)
(compiled Jan 5 2010,16:28:46)
;
_computing_structure_refinement 'SHELXL-97 (Sheldrick, 1997)'
_diffrn_ambient_temperature 130.0(2)
_diffrn_measured_fraction_theta_full 0.980
_diffrn_measured_fraction_theta_max 0.980
_diffrn_measurement_device_type 'Xcalibur, Sapphire3'
_diffrn_measurement_method '\w scans'
_diffrn_radiation_monochromator graphite
_diffrn_radiation_source 'Enhance (Cu) X-ray Source'
_diffrn_radiation_type 'Cu K\a'
_diffrn_radiation_wavelength 1.5418
_diffrn_reflns_av_R_equivalents 0.0265
_diffrn_reflns_av_sigmaI/netI 0.0253
_diffrn_reflns_limit_h_max 6
_diffrn_reflns_limit_h_min -6
_diffrn_reflns_limit_k_max 12
_diffrn_reflns_limit_k_min -12
_diffrn_reflns_limit_l_max 16
_diffrn_reflns_limit_l_min -11
_diffrn_reflns_number 4069
_diffrn_reflns_theta_full 67.49
_diffrn_reflns_theta_max 67.49
_diffrn_reflns_theta_min 3.53
_exptl_absorpt_coefficient_mu 5.839
_exptl_absorpt_correction_T_max 0.497
_exptl_absorpt_correction_T_min 0.293
_exptl_absorpt_correction_type gaussian
_exptl_absorpt_process_details
;
CrysAlisPro, Oxford Diffraction Ltd.,
Version 1.171.33.55 (release 05-01-2010 CrysAlis171 .NET)
(compiled Jan 5 2010,16:28:46)
Numerical absorption correction based on gaussian integration over
a multifaceted crystal model
;
_exptl_crystal_colour colourless
_exptl_crystal_density_diffrn 1.550
_exptl_crystal_density_method 'not measured'
_exptl_crystal_description block
_exptl_crystal_F_000 344
_exptl_crystal_size_max 0.3520
_exptl_crystal_size_mid 0.2489
_exptl_crystal_size_min 0.2000
_refine_diff_density_max 0.617
_refine_diff_density_min -0.429
_refine_diff_density_rms 0.062
_refine_ls_extinction_coef 0.0100(15)
_refine_ls_extinction_expression Fc^*^=kFc[1+0.001xFc^2^\l^3^/sin(2\q)]^-1/4^
_refine_ls_extinction_method SHELXL
_refine_ls_goodness_of_fit_ref 1.079
_refine_ls_hydrogen_treatment mixed
_refine_ls_matrix_type full
_refine_ls_number_parameters 202
_refine_ls_number_reflns 2563
_refine_ls_number_restraints 22
_refine_ls_restrained_S_all 1.115
_refine_ls_R_factor_all 0.0578
_refine_ls_R_factor_gt 0.0522
_refine_ls_shift/su_max 0.000
_refine_ls_shift/su_mean 0.000
_refine_ls_structure_factor_coef Fsqd
_refine_ls_weighting_details 'calc w=1/[\s^2^(Fo^2^)+(0.0831P)^2^+0.4177P] where P=(Fo^2^+2Fc^2^)/3'
_refine_ls_weighting_scheme calc
_refine_ls_wR_factor_gt 0.1436
_refine_ls_wR_factor_ref 0.1479
_reflns_number_gt 2200
_reflns_number_total 2563
_reflns_threshold_expression >2sigma(I)
_cod_data_source_file c3ob40288f.txt
_cod_data_source_block shelxl11e
_cod_database_code 7152913

loop_
_symmetry_equiv_pos_as_xyz
'x, y, z'
'-x, -y, -z'

loop_
_atom_site_label
_atom_site_type_symbol
_atom_site_fract_x
_atom_site_fract_y
_atom_site_fract_z
_atom_site_U_iso_or_equiv
_atom_site_adp_type
_atom_site_occupancy
_atom_site_symmetry_multiplicity
_atom_site_calc_flag
_atom_site_refinement_flags
_atom_site_disorder_assembly
_atom_site_disorder_group
Cl2' Cl 0.5990(15) 0.6996(11) 0.2997(12) 0.117(3) Uani 0.42(2) 1 d PDU A 2
Cl3' Cl 0.363(4) 0.6103(13) 0.4584(6) 0.117(3) Uani 0.42(2) 1 d PDU A 2
Cl1 Cl 0.09455(17) 0.53341(8) 0.26495(8) 0.0693(3) Uani 1 1 d D A 1
Cl2 Cl 0.5630(10) 0.6840(7) 0.2740(6) 0.0732(13) Uani 0.58(2) 1 d PDU A 1
Cl3 Cl 0.452(2) 0.6283(10) 0.4562(5) 0.117(3) Uani 0.58(2) 1 d PDU A 1
O1 O 0.2167(4) 0.85869(19) 0.32679(14) 0.0427(5) Uani 1 1 d . . .
C1 C 0.2162(5) 1.0632(3) 0.2846(2) 0.0342(6) Uani 1 1 d . . .
O2 O 0.6556(4) 1.3026(3) 0.07734(19) 0.0528(6) Uani 1 1 d . . .
O3 O 0.2838(4) 1.2961(3) 0.01920(19) 0.0560(6) Uani 1 1 d . . .
C7 C 0.3835(5) 1.0472(3) 0.1389(2) 0.0399(6) Uani 1 1 d . . .
H7 H 0.4576 0.9871 0.0817 0.048 Uiso 1 1 calc R . .
C2 C 0.1807(5) 1.2140(3) 0.2965(2) 0.0413(6) Uani 1 1 d . . .
H2 H 0.1074 1.2743 0.3539 0.050 Uiso 1 1 calc R . .
C10 C 0.4188(5) 1.2714(3) 0.0758(2) 0.0345(6) Uani 1 1 d . . .
C8 C 0.4794(5) 1.1086(3) 0.2603(2) 0.0366(6) Uani 1 1 d . . .
H8 H 0.6224 1.0926 0.2913 0.044 Uiso 1 1 calc R . .
C6 C 0.1211(5) 1.0028(3) 0.1627(2) 0.0432(7) Uani 1 1 d . . .
H6 H 0.0048 0.9101 0.1232 0.052 Uiso 1 1 calc R . .
C4 C 0.3450(5) 1.1978(3) 0.1501(2) 0.0342(6) Uani 1 1 d . . .
C9 C 0.1447(6) 0.9952(3) 0.3618(2) 0.0407(6) Uani 1 1 d . . .
H9A H 0.2249 1.0579 0.4330 0.049 Uiso 1 1 calc R . .
H9B H -0.0282 0.9772 0.3630 0.049 Uiso 1 1 calc R . .
C3 C 0.4420(5) 1.2581(3) 0.2721(2) 0.0359(6) Uani 1 1 d . . .
H3 H 0.5584 1.3507 0.3114 0.043 Uiso 1 1 calc R . .
C12 C 0.2525(6) 0.8107(3) 0.4006(2) 0.0418(6) Uani 1 1 d . A .
C5 C 0.0842(5) 1.1535(3) 0.1749(3) 0.0435(7) Uani 1 1 d . . .
H5 H -0.0588 1.1698 0.1442 0.052 Uiso 1 1 calc R . .
O4 O 0.2322(7) 0.8638(3) 0.49223(19) 0.0855(10) Uani 1 1 d . . .
C11 C 0.7460(7) 1.3686(5) 0.0038(3) 0.0664(10) Uani 1 1 d . . .
H11A H 0.9181 1.3842 0.0088 0.100 Uiso 1 1 calc R . .
H11B H 0.7053 1.4590 0.0217 0.100 Uiso 1 1 calc R . .
H11C H 0.6744 1.3061 -0.0678 0.100 Uiso 1 1 calc R . .
C13 C 0.3320(4) 0.6688(3) 0.35404(18) 0.0490(7) Uani 1 1 d D . .

loop_
_atom_site_aniso_label
_atom_site_aniso_U_11
_atom_site_aniso_U_22
_atom_site_aniso_U_33
_atom_site_aniso_U_23
_atom_site_aniso_U_13
_atom_site_aniso_U_12
Cl2' 0.0419(19) 0.071(2) 0.191(7) -0.008(4) -0.003(3) 0.0257(16)
Cl3' 0.270(10) 0.065(3) 0.043(2) 0.026(2) 0.000(4) 0.088(5)
Cl1 0.0658(6) 0.0372(4) 0.0907(7) 0.0111(4) -0.0050(4) 0.0111(4)
Cl2 0.0516(18) 0.0612(18) 0.110(3) 0.0263(18) 0.0309(19) 0.0282(14)
Cl3 0.218(6) 0.067(2) 0.065(2) 0.0035(14) -0.047(3) 0.084(3)
O1 0.0688(13) 0.0302(9) 0.0391(10) 0.0173(8) 0.0147(9) 0.0239(9)
C1 0.0406(14) 0.0262(12) 0.0417(13) 0.0169(10) 0.0093(10) 0.0125(10)
O2 0.0405(11) 0.0689(14) 0.0744(14) 0.0549(12) 0.0109(10) 0.0161(10)
O3 0.0470(12) 0.0706(15) 0.0656(13) 0.0471(12) -0.0023(10) 0.0103(10)
C7 0.0599(17) 0.0289(13) 0.0359(13) 0.0148(10) 0.0119(12) 0.0162(12)
C2 0.0518(16) 0.0310(13) 0.0536(16) 0.0230(12) 0.0210(13) 0.0207(12)
C10 0.0411(14) 0.0282(12) 0.0356(12) 0.0149(10) 0.0007(10) 0.0082(10)
C8 0.0388(14) 0.0386(14) 0.0419(14) 0.0228(11) 0.0073(11) 0.0156(11)
C6 0.0508(16) 0.0300(13) 0.0465(15) 0.0186(11) -0.0021(12) 0.0004(11)
C4 0.0394(14) 0.0284(12) 0.0380(13) 0.0166(10) 0.0019(10) 0.0088(10)
C9 0.0562(17) 0.0304(13) 0.0472(15) 0.0206(11) 0.0194(13) 0.0214(12)
C3 0.0430(14) 0.0285(12) 0.0345(12) 0.0128(10) 0.0026(10) 0.0051(10)
C12 0.0599(18) 0.0342(14) 0.0384(14) 0.0166(11) 0.0084(12) 0.0207(12)
C5 0.0361(14) 0.0416(15) 0.0623(17) 0.0326(13) 0.0021(12) 0.0076(11)
O4 0.170(3) 0.0757(18) 0.0458(14) 0.0321(12) 0.0378(16) 0.080(2)
C11 0.0539(19) 0.088(3) 0.095(3) 0.072(2) 0.0260(18) 0.0241(18)
C13 0.070(2) 0.0352(15) 0.0447(15) 0.0130(12) -0.0039(14) 0.0248(14)

loop_
_atom_type_symbol
_atom_type_description
_atom_type_scat_dispersion_real
_atom_type_scat_dispersion_imag
_atom_type_scat_source
C C 0.0181 0.0091 'International Tables Vol C Tables 4.2.6.8 and 6.1.1.4'
H H 0.0000 0.0000 'International Tables Vol C Tables 4.2.6.8 and 6.1.1.4'
O O 0.0492 0.0322 'International Tables Vol C Tables 4.2.6.8 and 6.1.1.4'
Cl Cl 0.3639 0.7018 'International Tables Vol C Tables 4.2.6.8 and 6.1.1.4'

loop_
_geom_angle_atom_site_label_1
_geom_angle_atom_site_label_2
_geom_angle_atom_site_label_3
_geom_angle
C12 O1 C9 115.9(2)
C9 C1 C8 125.5(2)
C9 C1 C6 127.2(2)
C8 C1 C6 90.1(2)
C9 C1 C2 123.2(2)
C8 C1 C2 89.71(19)
C6 C1 C2 90.0(2)
C10 O2 C11 115.5(2)
C6 C7 C8 90.6(2)
C6 C7 C4 89.4(2)
C8 C7 C4 90.06(19)
C3 C2 C5 90.3(2)
C3 C2 C1 89.92(19)
C5 C2 C1 90.0(2)
O3 C10 O2 123.6(2)
O3 C10 C4 125.4(3)
O2 C10 C4 111.0(2)
C3 C8 C7 90.26(19)
C3 C8 C1 89.86(18)
C7 C8 C1 89.6(2)
C7 C6 C1 89.7(2)
C7 C6 C5 90.41(19)
C1 C6 C5 89.9(2)
C10 C4 C5 125.7(2)
C10 C4 C3 125.3(2)
C5 C4 C3 90.2(2)
C10 C4 C7 124.9(2)
C5 C4 C7 90.35(19)
C3 C4 C7 89.35(19)
O1 C9 C1 107.3(2)
C2 C3 C8 90.51(19)
C2 C3 C4 89.6(2)
C8 C3 C4 90.33(18)
O4 C12 O1 127.3(3)
O4 C12 C13 121.9(2)
O1 C12 C13 110.8(2)
C4 C5 C2 89.8(2)
C4 C5 C6 89.8(2)
C2 C5 C6 90.1(2)
C12 C13 Cl2' 109.5(4)
C12 C13 Cl3 110.7(3)
Cl2' C13 Cl3 96.4(5)
C12 C13 Cl3' 106.9(4)
Cl2' C13 Cl3' 112.7(6)
Cl3 C13 Cl3' 16.9(7)
C12 C13 Cl1 109.56(18)
Cl2' C13 Cl1 114.6(5)
Cl3 C13 Cl1 115.5(4)
Cl3' C13 Cl1 103.2(6)
C12 C13 Cl2 111.2(2)
Cl2' C13 Cl2 11.7(5)
Cl3 C13 Cl2 105.9(4)
Cl3' C13 Cl2 121.5(6)
Cl1 C13 Cl2 103.7(3)

loop_
_geom_bond_atom_site_label_1
_geom_bond_atom_site_label_2
_geom_bond_distance
Cl2' C13 1.742(4)
Cl3' C13 1.748(3)
Cl1 C13 1.749(2)
Cl2 C13 1.763(3)
Cl3 C13 1.746(3)
O1 C12 1.297(3)
O1 C9 1.472(3)
C1 C9 1.483(4)
C1 C8 1.564(4)
C1 C6 1.564(4)
C1 C2 1.567(3)
O2 C10 1.322(3)
O2 C11 1.452(4)
O3 C10 1.200(3)
C7 C6 1.556(4)
C7 C8 1.558(4)
C7 C4 1.573(3)
C2 C3 1.552(4)
C2 C5 1.562(4)
C10 C4 1.490(3)
C8 C3 1.557(3)
C6 C5 1.567(4)
C4 C5 1.552(4)
C4 C3 1.567(3)
C12 O4 1.185(4)
C12 C13 1.548(4)

loop_
_geom_torsion_atom_site_label_1
_geom_torsion_atom_site_label_2
_geom_torsion_atom_site_label_3
_geom_torsion_atom_site_label_4
_geom_torsion
C9 C1 C2 C3 133.7(3)
C8 C1 C2 C3 0.09(19)
C6 C1 C2 C3 -90.0(2)
C9 C1 C2 C5 -135.9(3)
C8 C1 C2 C5 90.4(2)
C6 C1 C2 C5 0.3(2)
C11 O2 C10 O3 -0.7(4)
C11 O2 C10 C4 177.2(3)
C6 C7 C8 C3 -89.48(19)
C4 C7 C8 C3 0.0(2)
C6 C7 C8 C1 0.38(19)
C4 C7 C8 C1 89.81(19)
C9 C1 C8 C3 -132.1(2)
C6 C1 C8 C3 89.89(19)
C2 C1 C8 C3 -0.09(19)
C9 C1 C8 C7 137.7(2)
C6 C1 C8 C7 -0.38(19)
C2 C1 C8 C7 -90.4(2)
C8 C7 C6 C1 -0.38(19)
C4 C7 C6 C1 -90.43(19)
C8 C7 C6 C5 89.6(2)
C4 C7 C6 C5 -0.5(2)
C9 C1 C6 C7 -136.5(3)
C8 C1 C6 C7 0.38(19)
C2 C1 C6 C7 90.1(2)
C9 C1 C6 C5 133.1(3)
C8 C1 C6 C5 -90.04(19)
C2 C1 C6 C5 -0.3(2)
O3 C10 C4 C5 -6.1(4)
O2 C10 C4 C5 176.0(2)
O3 C10 C4 C3 -126.9(3)
O2 C10 C4 C3 55.2(3)
O3 C10 C4 C7 114.6(3)
O2 C10 C4 C7 -63.2(3)
C6 C7 C4 C10 -135.2(3)
C8 C7 C4 C10 134.2(3)
C6 C7 C4 C5 0.5(2)
C8 C7 C4 C5 -90.1(2)
C6 C7 C4 C3 90.7(2)
C8 C7 C4 C3 0.0(2)
C12 O1 C9 C1 155.4(3)
C8 C1 C9 O1 -60.0(3)
C6 C1 C9 O1 62.9(4)
C2 C1 C9 O1 -177.3(2)
C5 C2 C3 C8 -90.12(19)
C1 C2 C3 C8 -0.09(19)
C5 C2 C3 C4 0.20(19)
C1 C2 C3 C4 90.24(19)
C7 C8 C3 C2 89.7(2)
C1 C8 C3 C2 0.09(19)
C7 C8 C3 C4 0.0(2)
C1 C8 C3 C4 -89.5(2)
C10 C4 C3 C2 135.6(3)
C5 C4 C3 C2 -0.21(19)
C7 C4 C3 C2 -90.55(19)
C10 C4 C3 C8 -133.9(3)
C5 C4 C3 C8 90.30(19)
C7 C4 C3 C8 0.0(2)
C9 O1 C12 O4 0.6(5)
C9 O1 C12 C13 -178.8(2)
C10 C4 C5 C2 -135.3(2)
C3 C4 C5 C2 0.20(19)
C7 C4 C5 C2 89.55(19)
C10 C4 C5 C6 134.7(3)
C3 C4 C5 C6 -89.8(2)
C7 C4 C5 C6 -0.5(2)
C3 C2 C5 C4 -0.21(19)
C1 C2 C5 C4 -90.13(19)
C3 C2 C5 C6 89.6(2)
C1 C2 C5 C6 -0.3(2)
C7 C6 C5 C4 0.5(2)
C1 C6 C5 C4 90.2(2)
C7 C6 C5 C2 -89.3(2)
C1 C6 C5 C2 0.3(2)
O4 C12 C13 Cl2' -119.4(6)
O1 C12 C13 Cl2' 60.0(6)
O4 C12 C13 Cl3 -14.4(6)
O1 C12 C13 Cl3 165.0(5)
O4 C12 C13 Cl3' 2.9(8)
O1 C12 C13 Cl3' -177.6(7)
O4 C12 C13 Cl1 114.1(4)
O1 C12 C13 Cl1 -66.4(3)
O4 C12 C13 Cl2 -131.8(4)
O1 C12 C13 Cl2 47.6(4)
